data_7217825
loop_
_publ_author_name
'Karothu, Durga Prasad'
'Guru Row, Tayur N.'

_publ_section_title
;
 N-alkyl derivative of 1,9-pyrazoloanthrone as a sensor for picric acid
;
_journal_name_full 'RSC Advances'
_journal_paper_doi 10.1039/C4RA06286H
_journal_year 2014
_chemical_compound_source 'see text'
_chemical_formula_moiety 'C20 H20 N2 O'
_chemical_formula_sum 'C20 H20 N2 O'
_chemical_formula_weight 304.38
_chemical_name_systematic ?
_space_group_IT_number 14
_symmetry_cell_setting monoclinic
_symmetry_Int_Tables_number 14
_symmetry_space_group_name_Hall '-P 2yn'
_symmetry_space_group_name_H-M 'P 1 21/n 1'
_atom_sites_solution_hydrogens geom
_atom_sites_solution_primary direct
_atom_sites_solution_secondary difmap
_cell_angle_alpha 90
_cell_angle_beta 91.576(8)
_cell_angle_gamma 90
_cell_formula_units_Z 4
_cell_length_a 4.8043(4)
_cell_length_b 14.2030(11)
_cell_length_c 23.1328(18)
_cell_measurement_reflns_used 16392
_cell_measurement_temperature 120(1)
_cell_measurement_theta_max 25.0
_cell_measurement_theta_min 2.9
_cell_volume 1577.9(2)
_computing_cell_refinement 'CrysAlisPro CCD (Oxford Diffraction, 2009)'
_computing_data_collection 'CrysAlisPro CCD (Oxford Diffraction, 2009)'
_computing_data_reduction 'CrysAlisPro RED (Oxford Diffraction, 2009)'
_computing_molecular_graphics 'Ortep-3 (Farrugia, 1997) and CAMERON (Watkin et al., 1993)'
_computing_publication_material 'WinGX (Farrugia, 1999)'
_computing_structure_refinement 'SHELXL97 (Sheldrick, 2008)'
_computing_structure_solution 'SHELXS97  (Sheldrick, 2008)'
_diffrn_ambient_temperature 120(1)
_diffrn_measured_fraction_theta_full 0.999
_diffrn_measured_fraction_theta_max 0.999
_diffrn_measurement_device_type 'Oxford Xcalibur,Eos(Nova) CCD detector'
_diffrn_measurement_method 'f\w scans'
_diffrn_radiation_monochromator graphite
_diffrn_radiation_probe x-ray
_diffrn_radiation_source 'Enhance (Mo) X-ray Source'
_diffrn_radiation_type MoK\a
_diffrn_radiation_wavelength 0.71073
_diffrn_reflns_av_R_equivalents 0.0705
_diffrn_reflns_av_sigmaI/netI 0.0483
_diffrn_reflns_limit_h_max 5
_diffrn_reflns_limit_h_min -5
_diffrn_reflns_limit_k_max 16
_diffrn_reflns_limit_k_min -16
_diffrn_reflns_limit_l_max 27
_diffrn_reflns_limit_l_min -27
_diffrn_reflns_number 16392
_diffrn_reflns_reduction_process
;
;
_diffrn_reflns_theta_full 24.99
_diffrn_reflns_theta_max 24.99
_diffrn_reflns_theta_min 2.87
_exptl_absorpt_coefficient_mu 0.080
_exptl_absorpt_correction_T_max 0.9842
_exptl_absorpt_correction_T_min 0.9765
_exptl_absorpt_correction_type multi-scan
_exptl_absorpt_process_details 'CrysAlis RED (Oxford Diffraction,2009)'
_exptl_crystal_colour colorless
_exptl_crystal_density_diffrn 1.281
_exptl_crystal_density_method 'Not Measured'
_exptl_crystal_description block
_exptl_crystal_F_000 648
_exptl_crystal_size_max 0.30
_exptl_crystal_size_mid 0.20
_exptl_crystal_size_min 0.20
_refine_diff_density_max 0.235
_refine_diff_density_min -0.188
_refine_diff_density_rms 0.053
_refine_ls_extinction_expression Fc^*^=kFc[1+0.001xFc^2^\l^3^/sin(2\q)]^-1/4^
_refine_ls_extinction_method SHELXL
_refine_ls_goodness_of_fit_ref 1.284
_refine_ls_hydrogen_treatment constr
_refine_ls_matrix_type full
_refine_ls_number_parameters 210
_refine_ls_number_reflns 2779
_refine_ls_number_restraints 0
_refine_ls_restrained_S_all 1.284
_refine_ls_R_factor_all 0.0777
_refine_ls_R_factor_gt 0.0617
_refine_ls_shift/su_max 0.000
_refine_ls_shift/su_mean 0.000
_refine_ls_structure_factor_coef Fsqd
_refine_ls_weighting_details 'calc w=1/[\s^2^(Fo^2^)+(0.1000P)^2^+0.0000P] where P=(Fo^2^+2Fc^2^)/3'
_refine_ls_weighting_scheme calc
_refine_ls_wR_factor_gt 0.1913
_refine_ls_wR_factor_ref 0.2007
_reflns_number_gt 2212
_reflns_number_total 2779
_reflns_threshold_expression >2sigma(I)
_cod_data_source_file c4ra06286h2.cif
_cod_data_source_block x
_cod_depositor_comments
;
The following automatic conversions were performed:

'_symmetry_cell_setting' value 'Monoclinic' changed to 'monoclinic'
according to
/usr/data/users/saulius/crontab/automatic-downloads/rss-feeds/RSC/lib/dictionaries/cif_core.dic
dictionary named 'cif_core.dic' version 2.4.2 from 2011-04-26.

Automatic conversion script
Id: cif_fix_values 2281 2013-09-26 08:29:07Z andrius 
;
_cod_original_sg_symbol_H-M 'P 21/n'
_cod_database_code 7217825

loop_
_symmetry_equiv_pos_site_id
_symmetry_equiv_pos_as_xyz
1 x,y,z
2 1/2-x,1/2+y,1/2-z
3 -x,-y,-z
4 1/2+x,1/2-y,1/2+z

loop_
_atom_site_label
_atom_site_type_symbol
_atom_site_fract_x
_atom_site_fract_y
_atom_site_fract_z
_atom_site_U_iso_or_equiv
_atom_site_adp_type
_atom_site_occupancy
_atom_site_symmetry_multiplicity
_atom_site_calc_flag
_atom_site_refinement_flags
O O 0.6710(4) 0.01943(13) 0.28625(8) 0.0325(5) Uani 1 1 d .
N2 N 0.2895(4) 0.30966(15) 0.13016(9) 0.0250(6) Uani 1 1 d .
N3 N 0.4908(4) 0.25698(15) 0.10454(9) 0.0261(6) Uani 1 1 d .
C4 C 0.7624(5) 0.11464(18) 0.13951(11) 0.0242(6) Uani 1 1 d .
C5 C 0.4160(5) 0.20263(18) 0.19382(10) 0.0216(6) Uani 1 1 d .
C6 C 0.7913(5) 0.05588(17) 0.18927(11) 0.0240(6) Uani 1 1 d .
C7 C 0.0605(5) 0.30571(18) 0.22927(11) 0.0254(6) Uani 1 1 d .
H7 H -0.0614 0.3562 0.2250 0.030 Uiso 1 1 calc R
C8 C 0.4910(5) 0.63700(18) 0.06304(11) 0.0248(6) Uani 1 1 d .
H8B H 0.5831 0.6440 0.1006 0.030 Uiso 1 1 calc R
H8A H 0.6313 0.6193 0.0357 0.030 Uiso 1 1 calc R
C9 C 0.4312(5) 0.14915(18) 0.24432(11) 0.0234(6) Uani 1 1 d .
C10 C 0.5648(5) 0.19145(18) 0.14321(10) 0.0217(6) Uani 1 1 d .
C11 C 0.9175(5) 0.09539(19) 0.09095(11) 0.0278(7) Uani 1 1 d .
H11 H 0.8980 0.1335 0.0584 0.033 Uiso 1 1 calc R
C12 C 0.2778(5) 0.55806(18) 0.06628(10) 0.0241(6) Uani 1 1 d .
H12A H 0.1217 0.5797 0.0884 0.029 Uiso 1 1 calc R
H12B H 0.2085 0.5436 0.0275 0.029 Uiso 1 1 calc R
C13 C 0.2393(5) 0.27920(18) 0.18545(11) 0.0230(6) Uani 1 1 d .
C14 C 0.3673(5) 0.73135(19) 0.04496(12) 0.0284(7) Uani 1 1 d .
H14A H 0.2295 0.7497 0.0727 0.034 Uiso 1 1 calc R
H14B H 0.2728 0.7243 0.0076 0.034 Uiso 1 1 calc R
C15 C 0.0755(5) 0.25233(19) 0.27944(12) 0.0280(7) Uani 1 1 d .
H15 H -0.0413 0.2682 0.3093 0.034 Uiso 1 1 calc R
C16 C 0.6346(5) 0.07057(18) 0.24411(11) 0.0249(6) Uani 1 1 d .
C17 C 0.3947(5) 0.46865(18) 0.09382(11) 0.0251(6) Uani 1 1 d .
H17B H 0.5425 0.4447 0.0702 0.030 Uiso 1 1 calc R
H17A H 0.4756 0.4839 0.1315 0.030 Uiso 1 1 calc R
C18 C 0.9783(5) -0.01911(19) 0.18746(12) 0.0292(7) Uani 1 1 d .
H18 H 1.0007 -0.0578 0.2197 0.035 Uiso 1 1 calc R
C19 C 1.0989(6) 0.02069(19) 0.09069(12) 0.0321(7) Uani 1 1 d .
H19 H 1.2015 0.0086 0.0580 0.038 Uiso 1 1 calc R
C20 C 0.1784(5) 0.39211(18) 0.10081(11) 0.0253(6) Uani 1 1 d .
H20A H 0.0251 0.4170 0.1226 0.030 Uiso 1 1 calc R
H20B H 0.1056 0.3738 0.0629 0.030 Uiso 1 1 calc R
C21 C 1.1304(6) -0.0372(2) 0.13911(12) 0.0328(7) Uani 1 1 d .
H21 H 1.2535 -0.0877 0.1388 0.039 Uiso 1 1 calc R
C22 C 0.2569(5) 0.17565(19) 0.28778(11) 0.0271(7) Uani 1 1 d .
H22 H 0.2594 0.1428 0.3226 0.033 Uiso 1 1 calc R
C23 C 0.5833(6) 0.8091(2) 0.04095(12) 0.0346(7) Uani 1 1 d .
H23A H 0.7175 0.7923 0.0127 0.052 Uiso 1 1 calc R
H23C H 0.6757 0.8173 0.0779 0.052 Uiso 1 1 calc R
H23B H 0.4932 0.8668 0.0297 0.052 Uiso 1 1 calc R

loop_
_atom_site_aniso_label
_atom_site_aniso_U_11
_atom_site_aniso_U_22
_atom_site_aniso_U_33
_atom_site_aniso_U_23
_atom_site_aniso_U_13
_atom_site_aniso_U_12
O 0.0346(12) 0.0315(12) 0.0308(11) 0.0093(8) -0.0065(9) -0.0032(9)
N2 0.0266(12) 0.0257(12) 0.0230(11) 0.0035(9) 0.0029(9) 0.0055(10)
N3 0.0263(12) 0.0272(13) 0.0248(12) -0.0002(9) 0.0000(10) 0.0043(10)
C4 0.0198(13) 0.0237(14) 0.0289(14) 0.0003(11) -0.0041(11) -0.0036(11)
C5 0.0182(13) 0.0258(14) 0.0206(13) -0.0009(10) -0.0021(10) -0.0035(11)
C6 0.0209(14) 0.0198(13) 0.0310(14) 0.0003(11) -0.0038(11) -0.0045(11)
C7 0.0254(14) 0.0235(14) 0.0272(14) -0.0051(11) 0.0009(11) -0.0036(11)
C8 0.0231(14) 0.0295(15) 0.0219(13) -0.0018(11) 0.0014(11) 0.0030(12)
C9 0.0215(14) 0.0244(15) 0.0239(13) 0.0000(11) -0.0063(11) -0.0072(11)
C10 0.0184(13) 0.0249(14) 0.0216(13) 0.0013(10) -0.0023(10) -0.0029(11)
C11 0.0274(14) 0.0292(15) 0.0269(14) 0.0021(11) 0.0008(11) 0.0016(12)
C12 0.0250(14) 0.0285(14) 0.0188(12) -0.0011(11) -0.0009(11) 0.0036(11)
C13 0.0226(13) 0.0248(14) 0.0213(13) -0.0012(10) -0.0019(10) -0.0024(11)
C14 0.0254(14) 0.0296(15) 0.0299(15) 0.0040(11) -0.0015(12) 0.0027(12)
C15 0.0290(15) 0.0300(16) 0.0254(14) -0.0032(11) 0.0059(12) -0.0067(12)
C16 0.0237(14) 0.0243(14) 0.0262(14) 0.0043(11) -0.0074(11) -0.0086(11)
C17 0.0240(14) 0.0287(15) 0.0223(13) 0.0005(11) -0.0029(11) 0.0032(12)
C18 0.0241(14) 0.0256(15) 0.0375(16) 0.0026(12) -0.0080(12) -0.0026(12)
C19 0.0294(15) 0.0298(16) 0.0370(16) -0.0032(12) 0.0013(13) 0.0030(12)
C20 0.0251(14) 0.0266(15) 0.0241(14) 0.0030(11) -0.0019(11) 0.0035(12)
C21 0.0301(15) 0.0267(15) 0.0412(17) -0.0038(13) -0.0020(13) 0.0063(13)
C22 0.0295(15) 0.0302(15) 0.0216(13) 0.0023(11) 0.0006(11) -0.0117(12)
C23 0.0357(16) 0.0320(16) 0.0361(16) 0.0014(13) 0.0018(13) 0.0009(13)

loop_
_atom_type_symbol
_atom_type_description
_atom_type_scat_dispersion_real
_atom_type_scat_dispersion_imag
_atom_type_scat_source
O O 0.0106 0.0060 'International Tables Vol C Tables 4.2.6.8 and 6.1.1.4'
N N 0.0061 0.0033 'International Tables Vol C Tables 4.2.6.8 and 6.1.1.4'
H H 0.0000 0.0000 'International Tables Vol C Tables 4.2.6.8 and 6.1.1.4'
C C 0.0033 0.0016 'International Tables Vol C Tables 4.2.6.8 and 6.1.1.4'

loop_
_geom_angle_atom_site_label_1
_geom_angle_atom_site_label_2
_geom_angle_atom_site_label_3
_geom_angle
N3 N2 C13 111.9(2)
N3 N2 C20 119.6(2)
C13 N2 C20 128.1(2)
C10 N3 N2 105.6(2)
C11 C4 C6 119.6(2)
C11 C4 C10 124.1(2)
C6 C4 C10 116.3(2)
C13 C5 C9 124.1(2)
C13 C5 C10 107.3(2)
C9 C5 C10 128.6(2)
C18 C6 C4 118.1(2)
C18 C6 C16 117.9(2)
C4 C6 C16 124.0(2)
C15 C7 C13 116.2(2)
C14 C8 C12 113.9(2)
C22 C9 C5 116.3(2)
C22 C9 C16 128.4(2)
C5 C9 C16 115.3(2)
N3 C10 C5 110.5(2)
N3 C10 C4 130.5(2)
C5 C10 C4 119.1(2)
C19 C11 C4 120.6(2)
C17 C12 C8 113.2(2)
N2 C13 C5 104.7(2)
N2 C13 C7 135.7(2)
C5 C13 C7 119.6(2)
C8 C14 C23 113.3(2)
C7 C15 C22 123.8(2)
O C16 C9 121.6(2)
O C16 C6 121.6(2)
C9 C16 C6 116.8(2)
C20 C17 C12 113.4(2)
C21 C18 C6 121.5(3)
C11 C19 C21 120.4(2)
N2 C20 C17 112.7(2)
C18 C21 C19 119.6(3)
C9 C22 C15 119.9(2)

loop_
_geom_bond_atom_site_label_1
_geom_bond_atom_site_label_2
_geom_bond_distance
O C16 1.224(3)
N2 N3 1.370(3)
N2 C13 1.378(3)
N2 C20 1.448(3)
N3 C10 1.332(3)
C4 C11 1.392(4)
C4 C6 1.425(4)
C4 C10 1.450(4)
C5 C13 1.390(4)
C5 C9 1.394(3)
C5 C10 1.398(3)
C6 C18 1.395(4)
C6 C16 1.508(4)
C7 C15 1.387(4)
C7 C13 1.398(4)
C8 C14 1.520(4)
C8 C12 1.522(4)
C9 C22 1.378(4)
C9 C16 1.484(4)
C11 C19 1.373(4)
C12 C17 1.521(3)
C14 C23 1.520(4)
C15 C22 1.405(4)
C17 C20 1.516(3)
C18 C21 1.377(4)
C19 C21 1.394(4)

loop_
_geom_torsion_atom_site_label_1
_geom_torsion_atom_site_label_2
_geom_torsion_atom_site_label_3
_geom_torsion_atom_site_label_4
_geom_torsion
C13 N2 N3 C10 1.3(3)
C20 N2 N3 C10 175.4(2)
C11 C4 C6 C18 0.6(4)
C10 C4 C6 C18 179.7(2)
C11 C4 C6 C16 179.8(2)
C10 C4 C6 C16 -1.1(4)
C13 C5 C9 C22 0.1(4)
C10 C5 C9 C22 -179.4(2)
C13 C5 C9 C16 -179.9(2)
C10 C5 C9 C16 0.6(4)
N2 N3 C10 C5 -1.0(3)
N2 N3 C10 C4 178.0(2)
C13 C5 C10 N3 0.4(3)
C9 C5 C10 N3 180.0(2)
C13 C5 C10 C4 -178.7(2)
C9 C5 C10 C4 0.9(4)
C11 C4 C10 N3 -0.4(4)
C6 C4 C10 N3 -179.5(2)
C11 C4 C10 C5 178.5(2)
C6 C4 C10 C5 -0.6(3)
C6 C4 C11 C19 -0.4(4)
C10 C4 C11 C19 -179.4(2)
C14 C8 C12 C17 -170.4(2)
N3 N2 C13 C5 -1.1(3)
C20 N2 C13 C5 -174.5(2)
N3 N2 C13 C7 -179.2(3)
C20 N2 C13 C7 7.3(5)
C9 C5 C13 N2 -179.2(2)
C10 C5 C13 N2 0.4(3)
C9 C5 C13 C7 -0.7(4)
C10 C5 C13 C7 178.9(2)
C15 C7 C13 N2 178.5(3)
C15 C7 C13 C5 0.5(4)
C12 C8 C14 C23 -179.1(2)
C13 C7 C15 C22 0.2(4)
C22 C9 C16 O -1.3(4)
C5 C9 C16 O 178.7(2)
C22 C9 C16 C6 177.9(2)
C5 C9 C16 C6 -2.1(3)
C18 C6 C16 O 0.8(4)
C4 C6 C16 O -178.4(2)
C18 C6 C16 C9 -178.3(2)
C4 C6 C16 C9 2.5(4)
C8 C12 C17 C20 176.1(2)
C4 C6 C18 C21 -0.5(4)
C16 C6 C18 C21 -179.7(2)
C4 C11 C19 C21 0.1(4)
N3 N2 C20 C17 -65.0(3)
C13 N2 C20 C17 108.0(3)
C12 C17 C20 N2 -176.6(2)
C6 C18 C21 C19 0.2(4)
C11 C19 C21 C18 0.0(4)
C5 C9 C22 C15 0.6(4)
C16 C9 C22 C15 -179.4(2)
C7 C15 C22 C9 -0.7(4)
